data_4002279
loop_
_publ_author_name
'Vaqueiro, P.'
'Powell, A.V.'

_publ_section_title
;
 Structures and properties of new ordered defect phases in the vanadium
 chromium sulfide system
;
_journal_name_full 'Chemistry of Materials (1,1989-)'
_journal_page_first 2705
_journal_page_last 2714
_journal_volume 12
_journal_year 2000
_chemical_formula_sum 'Cr0.943 S2 V0.427'
_chemical_name_systematic '(V0.187 Cr0.183) (V0.24 Cr0.76) S2'
_space_group_IT_number 163
_symmetry_space_group_name_Hall '-P 3 2c'
_symmetry_space_group_name_H-M 'P -3 1 c'
_cell_angle_alpha 90
_cell_angle_beta 90
_cell_angle_gamma 120
_cell_formula_units_Z 6
_cell_length_a 5.908
_cell_length_b 5.908
_cell_length_c 11.2254
_cell_volume 339.323
_citation_journal_id_ASTM CMATEX
_cod_data_source_file Vaqueiro_CMATEX_2000_1036.cif
_cod_data_source_block Cr0.943S2V0.427
_cod_original_cell_volume 339.3231
_cod_database_code 4002279

loop_
_symmetry_equiv_pos_as_xyz
x,y,z
-y,x-y,z
-x+y,-x,z
-y,-x,-z+1/2
x,x-y,-z+1/2
-x+y,y,-z+1/2
-x,-y,-z
y,-x+y,-z
x-y,x,-z
y,x,z-1/2
-x,-x+y,z-1/2
x-y,-y,z-1/2

loop_
_atom_site_label
_atom_site_type_symbol
_atom_site_fract_x
_atom_site_fract_y
_atom_site_fract_z
_atom_site_occupancy
_atom_site_U_iso_or_equiv
V3 V+2 0.3333 0.6667 0.9896 0.24 0.0
S1 S-2 0.33 -0.0057 0.37835 1 0.0
V4 V+2 0 0 0 0.24 0.0
Cr4 Cr+2 0 0 0 0.76 0.0
Cr2 Cr+2 0 0 0.25 0.21 0.0
V2 V+2 0 0 0.25 0.04 0.0
Cr1 Cr+2 0.3333 0.6667 0.25 0.34 0.0
Cr3 Cr+2 0.3333 0.6667 0.9896 0.76 0.0
V1 V+2 0.3333 0.6667 0.25 0.52 0.0
